data_2209997
loop_
_publ_author_name
'Xiang Chao Zeng'
'Li Hong Li'
'Ying Zhou Cen'

_publ_section_title
;
 (<i>S</i>)-Methyl 2-[(furan-2-carbonyl)amino]-3-phenylpropanoate
;
_journal_coeditor_code SG2039
_journal_issue 8
_journal_name_full 'Acta Crystallographica Section E'
_journal_page_first o3254
_journal_page_last o3255
_journal_paper_doi 10.1107/S160053680602335X
_journal_volume 62
_journal_year 2006
_chemical_formula_moiety 'C15 H15 N O4'
_chemical_formula_sum 'C15 H15 N O4'
_chemical_formula_weight 273.28
_chemical_melting_point 72
_chemical_name_systematic
;
 ?
;
_space_group_IT_number 19
_symmetry_cell_setting orthorhombic
_symmetry_space_group_name_Hall 'P 2ac 2ab'
_symmetry_space_group_name_H-M 'P 21 21 21'
_atom_sites_solution_hydrogens geom
_atom_sites_solution_primary direct
_atom_sites_solution_secondary difmap
_audit_creation_method SHELXL-97
_cell_angle_alpha 90.00
_cell_angle_beta 90.00
_cell_angle_gamma 90.00
_cell_formula_units_Z 4
_cell_length_a 8.5817(12)
_cell_length_b 8.9505(14)
_cell_length_c 18.375(3)
_cell_measurement_reflns_used 3976
_cell_measurement_temperature 173(2)
_cell_measurement_theta_max 26.96
_cell_measurement_theta_min 2.22
_cell_volume 1411.4(4)
_computing_cell_refinement 'SAINT-Plus (Bruker, 1999)'
_computing_data_collection 'SMART (Bruker, 1999)'
_computing_data_reduction SAINT-Plus
_computing_molecular_graphics 'SHELXTL (Bruker, 1997)'
_computing_publication_material SHELXTL
_computing_structure_refinement 'SHELXL97 (Sheldrick, 1997)'
_computing_structure_solution 'SHELXS97 (Sheldrick, 1997)'
_diffrn_ambient_temperature 173(2)
_diffrn_measured_fraction_theta_full 0.999
_diffrn_measured_fraction_theta_max 0.999
_diffrn_measurement_device_type 'Bruker SMART 1K CCD area detector'
_diffrn_measurement_method '\f and \w scans'
_diffrn_radiation_monochromator graphite
_diffrn_radiation_source 'fine-focus sealed tube'
_diffrn_radiation_type MoK\a
_diffrn_radiation_wavelength 0.71073
_diffrn_reflns_av_R_equivalents 0.0186
_diffrn_reflns_av_sigmaI/netI 0.0175
_diffrn_reflns_limit_h_max 10
_diffrn_reflns_limit_h_min -5
_diffrn_reflns_limit_k_max 11
_diffrn_reflns_limit_k_min -9
_diffrn_reflns_limit_l_max 22
_diffrn_reflns_limit_l_min -13
_diffrn_reflns_number 5884
_diffrn_reflns_theta_full 26.00
_diffrn_reflns_theta_max 26.00
_diffrn_reflns_theta_min 2.22
_diffrn_standards_number 0
_exptl_absorpt_coefficient_mu 0.094
_exptl_absorpt_correction_T_max 0.9706
_exptl_absorpt_correction_T_min 0.8702
_exptl_absorpt_correction_type multi-scan
_exptl_absorpt_process_details 'SADABS (Sheldrick, 1996)'
_exptl_crystal_colour colorless
_exptl_crystal_density_diffrn 1.286
_exptl_crystal_density_method 'not measured'
_exptl_crystal_description block
_exptl_crystal_F_000 576
_exptl_crystal_size_max 0.48
_exptl_crystal_size_mid 0.46
_exptl_crystal_size_min 0.32
_refine_diff_density_max 0.174
_refine_diff_density_min -0.152
_refine_ls_extinction_coef 0.042(3)
_refine_ls_extinction_expression Fc^*^=kFc[1+0.001xFc^2^\l^3^/sin(2\q)]^-1/4^
_refine_ls_extinction_method SHELXL97
_refine_ls_goodness_of_fit_ref 1.071
_refine_ls_hydrogen_treatment constr
_refine_ls_matrix_type full
_refine_ls_number_parameters 184
_refine_ls_number_reflns 1612
_refine_ls_number_restraints 0
_refine_ls_restrained_S_all 1.071
_refine_ls_R_factor_all 0.0329
_refine_ls_R_factor_gt 0.0289
_refine_ls_shift/su_max 0.000
_refine_ls_shift/su_mean 0.000
_refine_ls_structure_factor_coef Fsqd
_refine_ls_weighting_details 'calc w=1/[\s^2^(Fo^2^)+(0.0353P)^2^+0.2650P] where P=(Fo^2^+2Fc^2^)/3'
_refine_ls_weighting_scheme calc
_refine_ls_wR_factor_gt 0.0700
_refine_ls_wR_factor_ref 0.0726
_reflns_number_gt 1492
_reflns_number_total 1612
_reflns_threshold_expression I>2\s(I)
_cod_data_source_file sg2039.cif
_cod_data_source_block I
_cod_depositor_comments
;
The following automatic conversions were performed:
'_symmetry_cell_setting' value 'Orthorhombic' changed to 'orthorhombic'
according to '/home/saulius/struct/CIF-dictionaries/cif_core.dic'
dictionary named 'cif_core.dic' version 2.4.1 from 2010-06-29.

Automatic conversion script
Id: cif_fix_enum 1527 2010-12-29 10:47:43Z saulius 

The following automatic conversions were performed:

'_symmetry_cell_setting' value 'Orthorhombic' changed to
'orthorhombic' according to
/home/saulius/struct/CIF-dictionaries/cif_core.dic dictionary named
'cif_core.dic' version 2.4.1 from 2010-06-29.

Automatic conversion script
Id: cif_fix_values 1715 2011-07-08 13:25:40Z adriana 
;
_cod_database_code 2209997

loop_
_symmetry_equiv_pos_as_xyz
'x, y, z'
'-x+1/2, -y, z+1/2'
'-x, y+1/2, -z+1/2'
'x+1/2, -y+1/2, -z'

loop_
_atom_site_type_symbol
_atom_site_label
_atom_site_fract_x
_atom_site_fract_y
_atom_site_fract_z
_atom_site_U_iso_or_equiv
_atom_site_adp_type
_atom_site_calc_flag
_atom_site_refinement_flags
_atom_site_occupancy
O O1 0.09374(15) 0.12239(14) 0.13118(6) 0.0322(3) Uani d . 1
O O2 -0.13344(15) -0.15011(13) 0.22340(7) 0.0310(3) Uani d . 1
O O3 -0.1929(2) 0.0712(2) 0.44130(8) 0.0620(5) Uani d . 1
O O4 -0.20900(16) 0.20787(15) 0.33985(7) 0.0376(3) Uani d . 1
N N1 0.00184(19) 0.04840(16) 0.26745(7) 0.0284(3) Uani d . 1
H H1 0.0540 0.1300 0.2564 0.034 Uiso calc R 1
C C9 0.2653(2) -0.0545(2) 0.36154(9) 0.0301(4) Uani d . 1
C C4 -0.0138(2) 0.01052(18) 0.13903(9) 0.0267(4) Uani d . 1
C C5 -0.05333(19) -0.03698(19) 0.21376(9) 0.0259(4) Uani d . 1
C C3 -0.0666(2) -0.0346(2) 0.07381(9) 0.0313(4) Uani d . 1
H H3 -0.1411 -0.1108 0.0648 0.038 Uiso calc R 1
C C1 0.1065(2) 0.1463(2) 0.05767(10) 0.0372(5) Uani d . 1
H H1A 0.1734 0.2180 0.0358 0.045 Uiso calc R 1
C C7 -0.1515(2) 0.0981(2) 0.38044(10) 0.0362(5) Uani d . 1
C C2 0.0112(2) 0.0543(2) 0.02102(9) 0.0365(4) Uani d . 1
H H2 -0.0018 0.0494 -0.0303 0.044 Uiso calc R 1
C C14 0.2772(2) -0.2051(2) 0.37937(10) 0.0357(4) Uani d . 1
H H14 0.1953 -0.2525 0.4054 0.043 Uiso calc R 1
C C8 0.1287(2) 0.0362(2) 0.38723(9) 0.0335(4) Uani d . 1
H H8A 0.1565 0.1434 0.3847 0.040 Uiso calc R 1
H H8B 0.1082 0.0117 0.4389 0.040 Uiso calc R 1
C C6 -0.0216(2) 0.0107(2) 0.34340(9) 0.0296(4) Uani d . 1
H H6 -0.0483 -0.0979 0.3463 0.036 Uiso calc R 1
C C11 0.5156(3) -0.0695(3) 0.30275(11) 0.0509(6) Uani d . 1
H H11 0.5969 -0.0226 0.2761 0.061 Uiso calc R 1
C C10 0.3851(2) 0.0109(3) 0.32230(10) 0.0412(5) Uani d . 1
H H10 0.3772 0.1130 0.3086 0.049 Uiso calc R 1
C C13 0.4076(3) -0.2863(2) 0.35943(13) 0.0487(5) Uani d . 1
H H13 0.4148 -0.3893 0.3715 0.058 Uiso calc R 1
C C15 -0.3242(2) 0.3003(3) 0.37531(13) 0.0495(5) Uani d . 1
H H15A -0.4115 0.2379 0.3914 0.074 Uiso calc R 1
H H15B -0.3622 0.3759 0.3411 0.074 Uiso calc R 1
H H15C -0.2772 0.3497 0.4175 0.074 Uiso calc R 1
C C12 0.5282(3) -0.2170(3) 0.32178(13) 0.0538(6) Uani d . 1
H H12 0.6191 -0.2719 0.3093 0.065 Uiso calc R 1

loop_
_atom_site_aniso_label
_atom_site_aniso_U_11
_atom_site_aniso_U_22
_atom_site_aniso_U_33
_atom_site_aniso_U_12
_atom_site_aniso_U_13
_atom_site_aniso_U_23
O1 0.0347(7) 0.0356(7) 0.0261(6) -0.0063(6) 0.0034(6) -0.0007(5)
O2 0.0328(7) 0.0281(6) 0.0320(6) -0.0028(6) 0.0018(5) 0.0004(5)
O3 0.0608(10) 0.0875(12) 0.0377(8) 0.0235(10) 0.0204(8) 0.0163(8)
O4 0.0346(7) 0.0388(7) 0.0394(7) 0.0047(7) 0.0011(6) 0.0017(6)
N1 0.0342(8) 0.0273(7) 0.0237(7) -0.0040(7) 0.0002(7) 0.0021(6)
C9 0.0320(9) 0.0370(9) 0.0213(8) -0.0021(8) -0.0069(7) -0.0038(7)
C4 0.0265(8) 0.0242(8) 0.0293(8) 0.0021(7) 0.0030(8) -0.0002(7)
C5 0.0244(8) 0.0259(8) 0.0276(8) 0.0056(8) 0.0002(7) 0.0008(7)
C3 0.0358(9) 0.0281(9) 0.0299(9) 0.0010(8) -0.0003(7) -0.0021(7)
C1 0.0440(11) 0.0412(10) 0.0262(9) -0.0047(10) 0.0091(9) 0.0028(8)
C7 0.0330(10) 0.0429(11) 0.0329(9) -0.0012(9) 0.0014(8) 0.0012(8)
C2 0.0457(11) 0.0394(10) 0.0244(8) 0.0017(10) 0.0041(8) -0.0008(8)
C14 0.0336(10) 0.0353(9) 0.0381(10) -0.0045(9) -0.0034(8) -0.0051(8)
C8 0.0401(10) 0.0342(10) 0.0261(8) 0.0035(9) -0.0044(8) -0.0047(8)
C6 0.0348(10) 0.0306(9) 0.0234(8) -0.0009(8) 0.0008(7) 0.0016(7)
C11 0.0358(11) 0.0821(18) 0.0348(10) -0.0077(13) 0.0019(9) -0.0071(11)
C10 0.0438(11) 0.0510(12) 0.0288(9) -0.0079(11) -0.0044(9) 0.0044(9)
C13 0.0497(12) 0.0393(11) 0.0571(13) 0.0083(10) -0.0129(12) -0.0157(10)
C15 0.0374(11) 0.0488(12) 0.0622(14) 0.0082(11) 0.0041(11) -0.0068(11)
C12 0.0331(11) 0.0811(17) 0.0471(12) 0.0114(13) -0.0041(10) -0.0286(12)

loop_
_atom_type_symbol
_atom_type_description
_atom_type_scat_dispersion_real
_atom_type_scat_dispersion_imag
_atom_type_scat_source
C C 0.0033 0.0000 'International Tables Vol C Tables 4.2.6.8 and 6.1.1.4'
H H 0.0000 0.0000 'International Tables Vol C Tables 4.2.6.8 and 6.1.1.4'
N N 0.0061 0.0000 'International Tables Vol C Tables 4.2.6.8 and 6.1.1.4'
O O 0.0106 0.0000 'International Tables Vol C Tables 4.2.6.8 and 6.1.1.4'

loop_
_geom_angle_atom_site_label_1
_geom_angle_atom_site_label_2
_geom_angle_atom_site_label_3
_geom_angle
C4 O1 C1 105.77(14)
C7 O4 C15 115.13(16)
C5 N1 C6 121.95(15)
C5 N1 H1 119.0
C6 N1 H1 119.0
C10 C9 C14 118.51(18)
C10 C9 C8 120.97(17)
C14 C9 C8 120.46(17)
C3 C4 O1 110.66(15)
C3 C4 C5 131.75(16)
O1 C4 C5 117.58(14)
O2 C5 N1 124.07(15)
O2 C5 C4 119.76(15)
N1 C5 C4 116.17(15)
C4 C3 C2 106.43(16)
C4 C3 H3 126.8
C2 C3 H3 126.8
C2 C1 O1 110.44(17)
C2 C1 H1A 124.8
O1 C1 H1A 124.8
O3 C7 O4 124.24(19)
O3 C7 C6 122.07(18)
O4 C7 C6 113.65(15)
C1 C2 C3 106.70(16)
C1 C2 H2 126.6
C3 C2 H2 126.6
C13 C14 C9 120.4(2)
C13 C14 H14 119.8
C9 C14 H14 119.8
C9 C8 C6 114.20(14)
C9 C8 H8A 108.7
C6 C8 H8A 108.7
C9 C8 H8B 108.7
C6 C8 H8B 108.7
H8A C8 H8B 107.6
N1 C6 C7 114.34(15)
N1 C6 C8 110.71(14)
C7 C6 C8 107.68(14)
N1 C6 H6 108.0
C7 C6 H6 108.0
C8 C6 H6 108.0
C12 C11 C10 120.0(2)
C12 C11 H11 120.0
C10 C11 H11 120.0
C11 C10 C9 121.2(2)
C11 C10 H10 119.4
C9 C10 H10 119.4
C14 C13 C12 120.0(2)
C14 C13 H13 120.0
C12 C13 H13 120.0
O4 C15 H15A 109.5
O4 C15 H15B 109.5
H15A C15 H15B 109.5
O4 C15 H15C 109.5
H15A C15 H15C 109.5
H15B C15 H15C 109.5
C11 C12 C13 119.9(2)
C11 C12 H12 120.1
C13 C12 H12 120.1

loop_
_geom_bond_atom_site_label_1
_geom_bond_atom_site_label_2
_geom_bond_distance
O1 C4 1.370(2)
O1 C1 1.372(2)
O2 C5 1.237(2)
O3 C7 1.198(2)
O4 C7 1.328(2)
O4 C15 1.445(2)
N1 C5 1.335(2)
N1 C6 1.450(2)
N1 H1 0.8800
C9 C10 1.386(3)
C9 C14 1.391(3)
C9 C8 1.502(3)
C4 C3 1.343(2)
C4 C5 1.477(2)
C3 C2 1.421(3)
C3 H3 0.9500
C1 C2 1.342(3)
C1 H1A 0.9500
C7 C6 1.523(3)
C2 H2 0.9500
C14 C13 1.384(3)
C14 H14 0.9500
C8 C6 1.537(2)
C8 H8A 0.9900
C8 H8B 0.9900
C6 H6 1.0000
C11 C12 1.370(4)
C11 C10 1.379(3)
C11 H11 0.9500
C10 H10 0.9500
C13 C12 1.391(3)
C13 H13 0.9500
C15 H15A 0.9800
C15 H15B 0.9800
C15 H15C 0.9800
C12 H12 0.9500

loop_
_geom_hbond_atom_site_label_D
_geom_hbond_atom_site_label_H
_geom_hbond_atom_site_label_A
_geom_hbond_site_symmetry_A
_geom_hbond_distance_DH
_geom_hbond_distance_HA
_geom_hbond_distance_DA
_geom_hbond_angle_DHA
_geom_hbond_publ_flag
N1 H1 O2 3 0.88 2.12 2.930(2) 153.6 y

loop_
_geom_torsion_atom_site_label_1
_geom_torsion_atom_site_label_2
_geom_torsion_atom_site_label_3
_geom_torsion_atom_site_label_4
_geom_torsion
C1 O1 C4 C3 0.1(2)
C1 O1 C4 C5 -178.91(15)
C6 N1 C5 O2 3.2(3)
C6 N1 C5 C4 -176.91(15)
C3 C4 C5 O2 10.9(3)
O1 C4 C5 O2 -170.38(14)
C3 C4 C5 N1 -169.06(19)
O1 C4 C5 N1 9.7(2)
O1 C4 C3 C2 -0.3(2)
C5 C4 C3 C2 178.49(18)
C4 O1 C1 C2 0.2(2)
C15 O4 C7 O3 2.4(3)
C15 O4 C7 C6 -175.53(16)
O1 C1 C2 C3 -0.4(2)
C4 C3 C2 C1 0.4(2)
C10 C9 C14 C13 1.3(3)
C8 C9 C14 C13 -176.07(16)
C10 C9 C8 C6 104.93(19)
C14 C9 C8 C6 -77.8(2)
C5 N1 C6 C7 -101.0(2)
C5 N1 C6 C8 137.22(17)
O3 C7 C6 N1 174.0(2)
O4 C7 C6 N1 -8.1(2)
O3 C7 C6 C8 -62.6(2)
O4 C7 C6 C8 115.41(17)
C9 C8 C6 N1 -59.7(2)
C9 C8 C6 C7 174.61(15)
C12 C11 C10 C9 0.4(3)
C14 C9 C10 C11 -1.7(3)
C8 C9 C10 C11 175.65(17)
C9 C14 C13 C12 0.4(3)
C10 C11 C12 C13 1.4(3)
C14 C13 C12 C11 -1.8(3)

loop_
_cod_related_entry_id
_cod_related_entry_database
_cod_related_entry_code
1 ChemSpider 5461628
